data_2241617
loop_
_publ_author_name
'Sakate, Mika'
'Hosoda, Haruka'
'Suzuki, Takayoshi'

_publ_section_title
;
 Crystal structures of
 bis[2-(pyridin-2-yl)phenyl-\k^2^<i>N</i>,<i>C</i>^1^]rhodium(III)
 complexes containing an acetonitrile or monodentate thyminate(1{-})
 ligand
;
_journal_coeditor_code IS5448
_journal_issue 4
_journal_name_full 'Acta Crystallographica Section E'
_journal_page_first 543
_journal_page_last 547
_journal_paper_doi 10.1107/S2056989016004837
_journal_volume 72
_journal_year 2016
_chemical_formula_iupac '[Rh (C11 H8 N)2 (C5 H5 N2 O2) (C2 H6 O)], C2 H6 O'
_chemical_formula_moiety 'C29 H27 N4 O3 Rh, C2 H6 O'
_chemical_formula_sum 'C31 H33 N4 O4 Rh'
_chemical_formula_weight 628.52
_chemical_name_systematic
(<i>OC</i>-6-42)-Ethanol(5-methyl-2,4-dioxo-1,2,3,4-tetrahydropyrimidin-1-ido-\k<i>N</i>^1^)bis[2-(pyridin-2-yl)phenyl-\k^2^<i>N</i>,<i>C</i>^1^]rhodium(III)
_space_group_crystal_system orthorhombic
_space_group_IT_number 61
_space_group_name_Hall '-P 2ac 2ab'
_space_group_name_H-M_alt 'P b c a'
_symmetry_space_group_name_Hall '-P 2ac 2ab'
_symmetry_space_group_name_H-M 'P b c a'
_atom_sites_solution_hydrogens geom
_atom_sites_solution_primary direct
_atom_sites_solution_secondary difmap
_audit_creation_method SHELXL-2013
_cell_angle_alpha 90
_cell_angle_beta 90
_cell_angle_gamma 90
_cell_formula_units_Z 8
_cell_length_a 11.1082(5)
_cell_length_b 15.5556(6)
_cell_length_c 32.6747(15)
_cell_measurement_reflns_used 41739
_cell_measurement_temperature 192(2)
_cell_measurement_theta_max 27.57
_cell_measurement_theta_min 3.10
_cell_volume 5646.0(4)
_computing_cell_refinement
;
<i>RAPID AUTO</i> (Rigaku, 2006)
;
_computing_data_collection
;
<i>RAPID AUTO</i> (Rigaku, 2006)
;
_computing_data_reduction
;
<i>CrystalStructure</i> (Rigaku, 2010)
;
_computing_molecular_graphics
;
<i>ORTEP-3 for Windows</i> (Farrugia, 2012)
;
_computing_publication_material
;
SHELXL2013 (Sheldrick, 2015)
;
_computing_structure_refinement
;
SHELXL2013 (Sheldrick, 2015)
;
_computing_structure_solution
;
SHELXS2013 (Sheldrick, 2008)
;
_diffrn_ambient_temperature 192(2)
_diffrn_detector_area_resol_mean 10.000
_diffrn_measured_fraction_theta_full 0.998
_diffrn_measured_fraction_theta_max 0.998
_diffrn_measurement_device_type 'Rigaku R-AXIS RAPID'
_diffrn_measurement_method \w
_diffrn_radiation_monochromator graphite
_diffrn_radiation_source 'fine-focus sealed tube'
_diffrn_radiation_type 'Mo K\a'
_diffrn_radiation_wavelength 0.71075
_diffrn_reflns_av_R_equivalents 0.0296
_diffrn_reflns_limit_h_max 14
_diffrn_reflns_limit_h_min -14
_diffrn_reflns_limit_k_max 20
_diffrn_reflns_limit_k_min -20
_diffrn_reflns_limit_l_max 40
_diffrn_reflns_limit_l_min -42
_diffrn_reflns_number 52659
_diffrn_reflns_theta_full 25.242
_diffrn_reflns_theta_max 27.484
_diffrn_reflns_theta_min 3.096
_exptl_absorpt_coefficient_mu 0.648
_exptl_absorpt_correction_T_max 0.8813
_exptl_absorpt_correction_T_min 0.8293
_exptl_absorpt_correction_type numerical
_exptl_absorpt_process_details
;
(NUMABS; Rigaku, 1999)
;
_exptl_crystal_colour yellow
_exptl_crystal_density_diffrn 1.479
_exptl_crystal_description block
_exptl_crystal_F_000 2592
_exptl_crystal_size_max 0.300
_exptl_crystal_size_mid 0.200
_exptl_crystal_size_min 0.200
_refine_diff_density_max 1.075
_refine_diff_density_min -0.404
_refine_ls_extinction_method none
_refine_ls_goodness_of_fit_ref 1.072
_refine_ls_hydrogen_treatment mixed
_refine_ls_matrix_type full
_refine_ls_number_parameters 370
_refine_ls_number_reflns 6470
_refine_ls_number_restraints 2
_refine_ls_restrained_S_all 1.072
_refine_ls_R_factor_all 0.0322
_refine_ls_R_factor_gt 0.0291
_refine_ls_shift/su_max 0.002
_refine_ls_shift/su_mean 0.000
_refine_ls_structure_factor_coef Fsqd
_refine_ls_weighting_details 'w=1/[\s^2^(Fo^2^)+(0.0365P)^2^+4.0646P] where P=(Fo^2^+2Fc^2^)/3'
_refine_ls_weighting_scheme calc
_refine_ls_wR_factor_gt 0.0741
_refine_ls_wR_factor_ref 0.0757
_reflns_number_gt 5886
_reflns_number_total 6470
_reflns_threshold_expression 'I > 2\s(I)'
_cod_data_source_file is5448sup1.cif
_cod_data_source_block 3
_cod_database_code 2241617
_shelx_space_group_comment
;
The symmetry employed for this shelxl refinement is uniquely defined
by the following loop, which should always be used as a source of
symmetry information in preference to the above space-group names.
They are only intended as comments.
;
_shelx_estimated_absorpt_t_min 0.829
_shelx_estimated_absorpt_t_max 0.881
_shelxl_version_number .2013

loop_
_space_group_symop_operation_xyz
'x, y, z'
'x+1/2, -y+1/2, -z'
'-x, y+1/2, -z+1/2'
'-x+1/2, -y, z+1/2'
'-x, -y, -z'
'-x-1/2, y-1/2, z'
'x, -y-1/2, z-1/2'
'x-1/2, y, -z-1/2'

loop_
_atom_site_type_symbol
_atom_site_label
_atom_site_fract_x
_atom_site_fract_y
_atom_site_fract_z
_atom_site_U_iso_or_equiv
_atom_site_adp_type
_atom_site_calc_flag
_atom_site_occupancy
Rh Rh1 0.21339(2) 0.02045(2) 0.63615(2) 0.02373(6) Uani d 1
O O2 0.04210(14) 0.02427(10) 0.54944(5) 0.0446(4) Uani d 1
O O4 0.18318(15) -0.19254(10) 0.47134(4) 0.0420(3) Uani d 1
O O51 0.09395(13) 0.11923(9) 0.60966(4) 0.0350(3) Uani d 1
H H1 0.065(2) 0.0932(14) 0.5896(5) 0.042 Uiso d 1
O O61 0.2437(4) 0.16196(16) 0.42791(10) 0.1286(13) Uani d 1
H H2 0.286(4) 0.200(3) 0.4388(16) 0.154 Uiso d 1
N N1 0.20026(14) -0.05157(11) 0.57654(5) 0.0281(3) Uani d 1
N N3 0.11666(15) -0.08594(11) 0.51266(5) 0.0332(4) Uani d 1
H H3 0.0599 -0.0752 0.4946 0.040 Uiso calc 1
N N11 0.36121(14) 0.08209(10) 0.61499(5) 0.0284(3) Uani d 1
N N22 0.06964(15) -0.03762(10) 0.66331(5) 0.0303(3) Uani d 1
C C1 0.3788(2) -0.23404(14) 0.52698(7) 0.0427(5) Uani d 1
H H1A 0.4369 -0.2336 0.5496 0.051 Uiso calc 1
H H1B 0.4207 -0.2223 0.5012 0.051 Uiso calc 1
H H1C 0.3400 -0.2905 0.5255 0.051 Uiso calc 1
C C2 0.11859(17) -0.03524(13) 0.54715(6) 0.0308(4) Uani d 1
C C4 0.19492(17) -0.15193(13) 0.50373(6) 0.0313(4) Uani d 1
C C5 0.28503(17) -0.16615(12) 0.53424(6) 0.0305(4) Uani d 1
C C6 0.28117(16) -0.11607(13) 0.56826(6) 0.0300(4) Uani d 1
H H6 0.3407 -0.1268 0.5885 0.036 Uiso calc 1
C C12 0.35950(19) 0.15538(13) 0.59301(6) 0.0368(4) Uani d 1
H H12 0.2841 0.1797 0.5856 0.044 Uiso calc 1
C C13 0.4633(2) 0.19605(15) 0.58094(7) 0.0445(5) Uani d 1
H H13 0.4598 0.2478 0.5655 0.053 Uiso calc 1
C C14 0.5724(2) 0.16073(16) 0.59152(8) 0.0490(6) Uani d 1
H H14 0.6454 0.1877 0.5834 0.059 Uiso calc 1
C C15 0.57473(19) 0.08549(15) 0.61410(7) 0.0430(5) Uani d 1
H H15 0.6496 0.0605 0.6216 0.052 Uiso calc 1
C C16 0.46783(17) 0.04653(13) 0.62583(6) 0.0310(4) Uani d 1
C C17 0.45550(17) -0.03176(12) 0.65058(6) 0.0298(4) Uani d 1
C C18 0.55323(19) -0.07910(14) 0.66478(7) 0.0390(5) Uani d 1
H H18 0.6329 -0.0618 0.6582 0.047 Uiso calc 1
C C19 0.5340(2) -0.15135(14) 0.68842(7) 0.0421(5) Uani d 1
H H19 0.6006 -0.1835 0.6984 0.050 Uiso calc 1
C C20 0.4182(2) -0.17709(13) 0.69765(6) 0.0376(4) Uani d 1
H H20 0.4055 -0.2267 0.7140 0.045 Uiso calc 1
C C21 0.32003(18) -0.13088(12) 0.68316(6) 0.0317(4) Uani d 1
H H21 0.2408 -0.1495 0.6895 0.038 Uiso calc 1
C C22 0.33663(16) -0.05717(12) 0.65930(5) 0.0263(3) Uani d 1
C C23 -0.00383(19) -0.09457(14) 0.64515(6) 0.0373(4) Uani d 1
H H23 0.0148 -0.1136 0.6183 0.045 Uiso calc 1
C C24 -0.1053(2) -0.12629(16) 0.66412(7) 0.0475(5) Uani d 1
H H24 -0.1558 -0.1666 0.6507 0.057 Uiso calc 1
C C25 -0.1317(2) -0.09808(18) 0.70328(7) 0.0500(6) Uani d 1
H H25 -0.2011 -0.1190 0.7171 0.060 Uiso calc 1
C C26 -0.0573(2) -0.03967(16) 0.72216(7) 0.0428(5) Uani d 1
H H26 -0.0752 -0.0199 0.7490 0.051 Uiso calc 1
C C27 0.04446(18) -0.00956(13) 0.70185(6) 0.0319(4) Uani d 1
C C28 0.13082(18) 0.05356(13) 0.71778(6) 0.0315(4) Uani d 1
C C29 0.1252(2) 0.08784(14) 0.75730(6) 0.0410(5) Uani d 1
H H29 0.0629 0.0706 0.7755 0.049 Uiso calc 1
C C30 0.2101(2) 0.14662(17) 0.76979(7) 0.0471(6) Uani d 1
H H30 0.2067 0.1698 0.7967 0.057 Uiso calc 1
C C31 0.3000(2) 0.17192(15) 0.74343(7) 0.0455(5) Uani d 1
H H31 0.3587 0.2123 0.7523 0.055 Uiso calc 1
C C32 0.30553(18) 0.13867(13) 0.70386(6) 0.0357(4) Uani d 1
H H32 0.3674 0.1573 0.6859 0.043 Uiso calc 1
C C33 0.22157(16) 0.07850(12) 0.69031(6) 0.0284(4) Uani d 1
C C51 0.0044(2) 0.16798(18) 0.62979(8) 0.0531(6) Uani d 1
H H51A 0.0037 0.2267 0.6181 0.064 Uiso calc 1
H H51B 0.0261 0.1730 0.6591 0.064 Uiso calc 1
C C52 -0.1159(2) 0.1322(2) 0.62678(9) 0.0660(8) Uani d 1
H H52A -0.1196 0.0782 0.6422 0.079 Uiso calc 1
H H52B -0.1351 0.1212 0.5980 0.079 Uiso calc 1
H H52C -0.1741 0.1731 0.6381 0.079 Uiso calc 1
C C61 0.2473(4) 0.0866(2) 0.44860(13) 0.0826(10) Uani d 1
H H61A 0.2355 0.0396 0.4286 0.099 Uiso calc 1
H H61B 0.1776 0.0854 0.4675 0.099 Uiso calc 1
C C62 0.3536(3) 0.0669(2) 0.47211(13) 0.0849(10) Uani d 1
H H62A 0.3677 0.1127 0.4922 0.102 Uiso calc 1
H H62B 0.4231 0.0626 0.4537 0.102 Uiso calc 1
H H62C 0.3423 0.0121 0.4864 0.102 Uiso calc 1

loop_
_atom_site_aniso_label
_atom_site_aniso_U_11
_atom_site_aniso_U_22
_atom_site_aniso_U_33
_atom_site_aniso_U_12
_atom_site_aniso_U_13
_atom_site_aniso_U_23
Rh1 0.02103(8) 0.02848(9) 0.02167(8) -0.00084(5) -0.00246(5) -0.00128(5)
O2 0.0414(8) 0.0577(10) 0.0347(8) 0.0210(7) -0.0152(7) -0.0141(7)
O4 0.0502(9) 0.0446(8) 0.0313(7) 0.0013(7) -0.0040(6) -0.0118(6)
O51 0.0326(7) 0.0364(7) 0.0359(7) 0.0067(6) -0.0090(6) -0.0056(6)
O61 0.227(4) 0.0573(14) 0.101(2) 0.0135(19) -0.095(2) -0.0207(14)
N1 0.0277(8) 0.0331(8) 0.0236(7) 0.0015(6) -0.0042(6) -0.0021(6)
N3 0.0317(8) 0.0428(9) 0.0251(7) 0.0027(7) -0.0081(6) -0.0056(7)
N11 0.0260(7) 0.0333(8) 0.0260(7) -0.0025(6) -0.0026(6) 0.0011(6)
N22 0.0264(8) 0.0360(8) 0.0285(8) -0.0027(7) -0.0026(6) 0.0006(6)
C1 0.0490(13) 0.0445(12) 0.0346(10) 0.0128(10) 0.0014(9) -0.0023(9)
C2 0.0287(9) 0.0379(10) 0.0258(9) 0.0011(8) -0.0031(7) -0.0039(7)
C4 0.0338(10) 0.0332(9) 0.0269(9) -0.0039(8) 0.0016(7) -0.0011(7)
C5 0.0338(10) 0.0308(9) 0.0269(9) 0.0012(8) 0.0018(7) 0.0015(7)
C6 0.0302(10) 0.0352(9) 0.0247(8) 0.0015(8) -0.0028(7) 0.0006(7)
C12 0.0361(10) 0.0391(10) 0.0351(10) -0.0013(9) -0.0034(8) 0.0078(8)
C13 0.0453(13) 0.0424(11) 0.0458(12) -0.0057(10) 0.0020(10) 0.0147(10)
C14 0.0367(12) 0.0525(13) 0.0579(14) -0.0114(10) 0.0062(10) 0.0125(11)
C15 0.0275(10) 0.0492(12) 0.0521(13) -0.0019(9) 0.0012(9) 0.0080(10)
C16 0.0269(9) 0.0353(9) 0.0308(9) -0.0014(8) -0.0013(7) -0.0008(8)
C17 0.0266(9) 0.0325(9) 0.0304(9) -0.0005(7) -0.0041(7) -0.0015(7)
C18 0.0274(10) 0.0408(11) 0.0487(12) 0.0020(9) -0.0060(9) 0.0024(9)
C19 0.0381(11) 0.0394(11) 0.0487(12) 0.0062(9) -0.0111(9) 0.0050(9)
C20 0.0487(12) 0.0306(9) 0.0335(10) 0.0024(9) -0.0035(9) 0.0030(8)
C21 0.0348(10) 0.0331(9) 0.0271(9) -0.0017(8) -0.0004(8) -0.0006(7)
C22 0.0275(9) 0.0298(8) 0.0217(8) 0.0003(7) -0.0044(7) -0.0033(7)
C23 0.0329(10) 0.0448(11) 0.0343(10) -0.0078(9) -0.0016(8) -0.0031(9)
C24 0.0382(12) 0.0567(14) 0.0475(12) -0.0181(11) -0.0037(10) 0.0005(11)
C25 0.0351(11) 0.0698(16) 0.0450(12) -0.0142(11) 0.0028(10) 0.0105(11)
C26 0.0367(11) 0.0573(13) 0.0344(10) -0.0038(10) 0.0049(9) 0.0038(9)
C27 0.0290(9) 0.0395(10) 0.0272(9) 0.0011(8) -0.0001(7) 0.0024(8)
C28 0.0319(10) 0.0365(9) 0.0262(9) 0.0039(8) -0.0026(7) -0.0002(8)
C29 0.0464(12) 0.0499(12) 0.0266(9) 0.0052(10) 0.0011(9) -0.0032(8)
C30 0.0555(14) 0.0558(14) 0.0300(10) 0.0076(11) -0.0072(9) -0.0123(10)
C31 0.0458(13) 0.0454(12) 0.0455(13) -0.0004(10) -0.0135(10) -0.0160(10)
C32 0.0325(10) 0.0374(10) 0.0373(11) -0.0006(8) -0.0039(8) -0.0061(8)
C33 0.0271(9) 0.0311(9) 0.0269(8) 0.0035(7) -0.0050(7) -0.0034(7)
C51 0.0538(15) 0.0620(15) 0.0435(12) 0.0242(13) -0.0116(11) -0.0180(11)
C52 0.0464(15) 0.099(2) 0.0528(15) 0.0173(15) 0.0058(12) 0.0035(15)
C61 0.086(2) 0.0521(17) 0.110(3) -0.0008(17) -0.019(2) -0.0211(18)
C62 0.090(3) 0.0581(18) 0.106(3) -0.0073(18) -0.012(2) 0.0058(18)

loop_
_atom_type_symbol
_atom_type_description
_atom_type_scat_dispersion_real
_atom_type_scat_dispersion_imag
_atom_type_scat_source
C C 0.0033 0.0016 'International Tables Vol C Tables 4.2.6.8 and 6.1.1.4'
H H 0.0000 0.0000 'International Tables Vol C Tables 4.2.6.8 and 6.1.1.4'
O O 0.0106 0.0060 'International Tables Vol C Tables 4.2.6.8 and 6.1.1.4'
N N 0.0061 0.0033 'International Tables Vol C Tables 4.2.6.8 and 6.1.1.4'
Rh Rh -1.1178 0.9187 'International Tables Vol C Tables 4.2.6.8 and 6.1.1.4'

loop_
_geom_angle_atom_site_label_1
_geom_angle_atom_site_label_2
_geom_angle_atom_site_label_3
_geom_angle
C22 Rh1 C33 84.55(7)
C22 Rh1 N11 81.84(7)
C33 Rh1 N11 92.97(7)
C22 Rh1 N22 96.04(7)
C33 Rh1 N22 81.34(7)
N11 Rh1 N22 174.11(6)
C22 Rh1 O51 172.81(7)
C33 Rh1 O51 93.46(6)
N11 Rh1 O51 91.38(6)
N22 Rh1 O51 90.48(6)
C22 Rh1 N1 94.13(6)
C33 Rh1 N1 176.92(7)
N11 Rh1 N1 89.59(6)
N22 Rh1 N1 96.06(6)
O51 Rh1 N1 88.18(5)
C51 O51 Rh1 127.90(14)
C51 O51 H1 110.9(17)
Rh1 O51 H1 101.5(17)
C61 O61 H2 113(4)
C2 N1 C6 116.01(16)
C2 N1 Rh1 124.55(13)
C6 N1 Rh1 119.42(12)
C2 N3 C4 126.26(16)
C2 N3 H3 116.9
C4 N3 H3 116.9
C12 N11 C16 119.82(17)
C12 N11 Rh1 124.86(13)
C16 N11 Rh1 115.27(12)
C23 N22 C27 119.70(17)
C23 N22 Rh1 125.17(14)
C27 N22 Rh1 114.94(13)
C5 C1 H1A 109.5
C5 C1 H1B 109.5
H1A C1 H1B 109.5
C5 C1 H1C 109.5
H1A C1 H1C 109.5
H1B C1 H1C 109.5
O2 C2 N1 123.48(17)
O2 C2 N3 117.38(17)
N1 C2 N3 119.14(17)
O4 C4 N3 119.64(18)
O4 C4 C5 126.16(19)
N3 C4 C5 114.19(17)
C6 C5 C4 117.37(17)
C6 C5 C1 123.66(18)
C4 C5 C1 118.96(18)
C5 C6 N1 126.91(17)
C5 C6 H6 116.5
N1 C6 H6 116.5
N11 C12 C13 122.1(2)
N11 C12 H12 119.0
C13 C12 H12 119.0
C12 C13 C14 118.9(2)
C12 C13 H13 120.5
C14 C13 H13 120.5
C13 C14 C15 119.3(2)
C13 C14 H14 120.4
C15 C14 H14 120.4
C14 C15 C16 120.0(2)
C14 C15 H15 120.0
C16 C15 H15 120.0
N11 C16 C15 119.87(18)
N11 C16 C17 113.66(16)
C15 C16 C17 126.47(18)
C18 C17 C22 121.06(18)
C18 C17 C16 123.36(18)
C22 C17 C16 115.59(16)
C19 C18 C17 119.8(2)
C19 C18 H18 120.1
C17 C18 H18 120.1
C18 C19 C20 120.18(19)
C18 C19 H19 119.9
C20 C19 H19 119.9
C19 C20 C21 120.44(19)
C19 C20 H20 119.8
C21 C20 H20 119.8
C20 C21 C22 120.71(19)
C20 C21 H21 119.6
C22 C21 H21 119.6
C21 C22 C17 117.82(17)
C21 C22 Rh1 128.53(14)
C17 C22 Rh1 113.63(13)
N22 C23 C24 122.3(2)
N22 C23 H23 118.8
C24 C23 H23 118.8
C23 C24 C25 118.4(2)
C23 C24 H24 120.8
C25 C24 H24 120.8
C26 C25 C24 119.8(2)
C26 C25 H25 120.1
C24 C25 H25 120.1
C25 C26 C27 119.8(2)
C25 C26 H26 120.1
C27 C26 H26 120.1
N22 C27 C26 119.99(19)
N22 C27 C28 114.08(17)
C26 C27 C28 125.92(19)
C29 C28 C33 121.12(19)
C29 C28 C27 123.58(19)
C33 C28 C27 115.30(16)
C30 C29 C28 119.8(2)
C30 C29 H29 120.1
C28 C29 H29 120.1
C29 C30 C31 120.1(2)
C29 C30 H30 119.9
C31 C30 H30 119.9
C30 C31 C32 120.4(2)
C30 C31 H31 119.8
C32 C31 H31 119.8
C33 C32 C31 121.0(2)
C33 C32 H32 119.5
C31 C32 H32 119.5
C32 C33 C28 117.59(18)
C32 C33 Rh1 128.18(15)
C28 C33 Rh1 114.23(13)
O51 C51 C52 114.3(2)
O51 C51 H51A 108.7
C52 C51 H51A 108.7
O51 C51 H51B 108.7
C52 C51 H51B 108.7
H51A C51 H51B 107.6
C51 C52 H52A 109.5
C51 C52 H52B 109.5
H52A C52 H52B 109.5
C51 C52 H52C 109.5
H52A C52 H52C 109.5
H52B C52 H52C 109.5
O61 C61 C62 118.3(3)
O61 C61 H61A 107.7
C62 C61 H61A 107.7
O61 C61 H61B 107.7
C62 C61 H61B 107.7
H61A C61 H61B 107.1
C61 C62 H62A 109.5
C61 C62 H62B 109.5
H62A C62 H62B 109.5
C61 C62 H62C 109.5
H62A C62 H62C 109.5
H62B C62 H62C 109.5

loop_
_geom_bond_atom_site_label_1
_geom_bond_atom_site_label_2
_geom_bond_distance
Rh1 C22 1.9760(18)
Rh1 C33 1.9890(18)
Rh1 N11 2.0232(15)
Rh1 N22 2.0381(16)
Rh1 O51 2.2068(14)
Rh1 N1 2.2516(15)
O2 C2 1.259(2)
O4 C4 1.240(2)
O51 C51 1.414(3)
O51 H1 0.833(10)
O61 C61 1.354(4)
O61 H2 0.836(10)
N1 C2 1.345(2)
N1 C6 1.374(2)
N3 C2 1.376(2)
N3 C4 1.376(3)
N3 H3 0.8800
N11 C12 1.347(2)
N11 C16 1.354(2)
N22 C23 1.343(3)
N22 C27 1.362(3)
C1 C5 1.502(3)
C1 H1A 0.9800
C1 H1B 0.9800
C1 H1C 0.9800
C4 C5 1.430(3)
C5 C6 1.358(3)
C6 H6 0.9500
C12 C13 1.373(3)
C12 H12 0.9500
C13 C14 1.375(3)
C13 H13 0.9500
C14 C15 1.384(3)
C14 H14 0.9500
C15 C16 1.387(3)
C15 H15 0.9500
C16 C17 1.468(3)
C17 C18 1.391(3)
C17 C22 1.407(3)
C18 C19 1.380(3)
C18 H18 0.9500
C19 C20 1.381(3)
C19 H19 0.9500
C20 C21 1.389(3)
C20 H20 0.9500
C21 C22 1.399(3)
C21 H21 0.9500
C23 C24 1.377(3)
C23 H23 0.9500
C24 C25 1.384(3)
C24 H24 0.9500
C25 C26 1.375(3)
C25 H25 0.9500
C26 C27 1.392(3)
C26 H26 0.9500
C27 C28 1.468(3)
C28 C29 1.399(3)
C28 C33 1.404(3)
C29 C30 1.376(3)
C29 H29 0.9500
C30 C31 1.377(4)
C30 H30 0.9500
C31 C32 1.394(3)
C31 H31 0.9500
C32 C33 1.393(3)
C32 H32 0.9500
C51 C52 1.450(4)
C51 H51A 0.9900
C51 H51B 0.9900
C52 H52A 0.9800
C52 H52B 0.9800
C52 H52C 0.9800
C61 C62 1.442(5)
C61 H61A 0.9900
C61 H61B 0.9900
C62 H62A 0.9800
C62 H62B 0.9800
C62 H62C 0.9800

loop_
_geom_hbond_atom_site_label_D
_geom_hbond_atom_site_label_H
_geom_hbond_atom_site_label_A
_geom_hbond_site_symmetry_A
_geom_hbond_distance_DH
_geom_hbond_distance_HA
_geom_hbond_distance_DA
_geom_hbond_angle_DHA
O51 H1 O2 . 0.833(10) 1.715(19) 2.527(2) 164(2)
N3 H3 O2 5_556 0.88 1.99 2.854(2) 165
O61 H2 O4 6_665 0.836(10) 2.01(4) 2.792(3) 156(4)

loop_
_geom_torsion_atom_site_label_1
_geom_torsion_atom_site_label_2
_geom_torsion_atom_site_label_3
_geom_torsion_atom_site_label_4
_geom_torsion
C6 N1 C2 O2 -176.78(19)
Rh1 N1 C2 O2 2.0(3)
C6 N1 C2 N3 3.7(3)
Rh1 N1 C2 N3 -177.51(13)
C4 N3 C2 O2 177.57(19)
C4 N3 C2 N1 -2.9(3)
C2 N3 C4 O4 -179.81(19)
C2 N3 C4 C5 -0.1(3)
O4 C4 C5 C6 -178.4(2)
N3 C4 C5 C6 1.9(3)
O4 C4 C5 C1 2.3(3)
N3 C4 C5 C1 -177.40(18)
C4 C5 C6 N1 -1.0(3)
C1 C5 C6 N1 178.31(19)
C2 N1 C6 C5 -1.9(3)
Rh1 N1 C6 C5 179.19(16)
C16 N11 C12 C13 0.1(3)
Rh1 N11 C12 C13 177.28(17)
N11 C12 C13 C14 0.2(4)
C12 C13 C14 C15 -0.2(4)
C13 C14 C15 C16 0.0(4)
C12 N11 C16 C15 -0.3(3)
Rh1 N11 C16 C15 -177.76(16)
C12 N11 C16 C17 178.46(17)
Rh1 N11 C16 C17 1.0(2)
C14 C15 C16 N11 0.3(3)
C14 C15 C16 C17 -178.3(2)
N11 C16 C17 C18 179.47(18)
C15 C16 C17 C18 -1.9(3)
N11 C16 C17 C22 -0.3(3)
C15 C16 C17 C22 178.3(2)
C22 C17 C18 C19 -1.2(3)
C16 C17 C18 C19 179.0(2)
C17 C18 C19 C20 0.6(3)
C18 C19 C20 C21 0.3(3)
C19 C20 C21 C22 -0.6(3)
C20 C21 C22 C17 0.0(3)
C20 C21 C22 Rh1 -178.63(14)
C18 C17 C22 C21 0.9(3)
C16 C17 C22 C21 -179.34(16)
C18 C17 C22 Rh1 179.69(16)
C16 C17 C22 Rh1 -0.5(2)
C27 N22 C23 C24 0.0(3)
Rh1 N22 C23 C24 -174.60(17)
N22 C23 C24 C25 0.1(4)
C23 C24 C25 C26 0.1(4)
C24 C25 C26 C27 -0.2(4)
C23 N22 C27 C26 -0.2(3)
Rh1 N22 C27 C26 174.94(16)
C23 N22 C27 C28 -179.02(18)
Rh1 N22 C27 C28 -3.9(2)
C25 C26 C27 N22 0.3(3)
C25 C26 C27 C28 179.0(2)
N22 C27 C28 C29 -177.02(19)
C26 C27 C28 C29 4.3(3)
N22 C27 C28 C33 3.2(3)
C26 C27 C28 C33 -175.5(2)
C33 C28 C29 C30 -0.4(3)
C27 C28 C29 C30 179.8(2)
C28 C29 C30 C31 0.3(3)
C29 C30 C31 C32 0.3(4)
C30 C31 C32 C33 -0.9(3)
C31 C32 C33 C28 0.7(3)
C31 C32 C33 Rh1 -178.48(16)
C29 C28 C33 C32 -0.1(3)
C27 C28 C33 C32 179.67(18)
C29 C28 C33 Rh1 179.23(16)
C27 C28 C33 Rh1 -1.0(2)
Rh1 O51 C51 C52 -94.8(2)

_cod_database_fobs_code 2241617
